data_7120417
loop_
_publ_author_name
'Titi, Hatem M.'
'Kelley, Steven Paul'
'Easton, Max'
'Emerson, Stephen D.'
'Rogers, Robin D.'

_publ_section_title
;
 Formation of Ionic Co-Crystals of Amphoteric Azoles Directed by the Ionic
 Liquid Co-Former 1-Ethyl-3-Methylimidazolium Acetate
;
_journal_name_full 'Chem. Commun.'
_journal_paper_doi 10.1039/C7CC04429A
_journal_year 2017
_chemical_formula_sum 'C10 H19 N7 O2'
_chemical_formula_weight 269.32
_chemical_name_systematic '1-ethyl-3-methylimdazolium acetate 3,5-diaminotriazole'
_space_group_crystal_system monoclinic
_space_group_IT_number 14
_space_group_name_Hall '-P 2yn'
_space_group_name_H-M_alt 'P 1 21/n 1'
_symmetry_space_group_name_Hall '-P 2yn'
_symmetry_space_group_name_H-M 'P 1 21/n 1'
_atom_sites_solution_hydrogens mixed
_atom_sites_solution_primary interative
_atom_sites_solution_secondary dimap
_audit_creation_method SHELXL-2014/7
_audit_update_record
;
2017-06-01 deposited with the CCDC.
2017-07-11 downloaded from the CCDC.
;
_cell_angle_alpha 90
_cell_angle_beta 91.205(4)
_cell_angle_gamma 90
_cell_formula_units_Z 4
_cell_length_a 5.0454(6)
_cell_length_b 14.2329(18)
_cell_length_c 18.305(3)
_cell_measurement_reflns_used 9984
_cell_measurement_temperature 100(2)
_cell_measurement_theta_max 26.487
_cell_measurement_theta_min 2.646
_cell_volume 1314.2(3)
_computing_cell_refinement 'Bruker SAINT'
_computing_data_collection 'Bruker APEX2'
_computing_data_reduction 'Bruker SAINT'
_computing_molecular_graphics 'Bruker SHELXTL'
_computing_publication_material 'Bruker SHELXTL'
_computing_structure_refinement 'SHELXL-2014/7 (Sheldrick, 2014)'
_computing_structure_solution 'SHELXS-97 (Sheldrick 2008)'
_diffrn_ambient_temperature 100(2)
_diffrn_measured_fraction_theta_full 0.998
_diffrn_measured_fraction_theta_max 0.993
_diffrn_measurement_device_type 'Bruker APEX-II CCD'
_diffrn_measurement_method '\f and \w scans'
_diffrn_radiation_type MoK\a
_diffrn_radiation_wavelength 0.71073
_diffrn_reflns_av_R_equivalents 0.0347
_diffrn_reflns_av_unetI/netI 0.0191
_diffrn_reflns_Laue_measured_fraction_full 0.998
_diffrn_reflns_Laue_measured_fraction_max 0.993
_diffrn_reflns_limit_h_max 5
_diffrn_reflns_limit_h_min -6
_diffrn_reflns_limit_k_max 17
_diffrn_reflns_limit_k_min -17
_diffrn_reflns_limit_l_max 22
_diffrn_reflns_limit_l_min -22
_diffrn_reflns_number 23263
_diffrn_reflns_point_group_measured_fraction_full 0.998
_diffrn_reflns_point_group_measured_fraction_max 0.993
_diffrn_reflns_theta_full 25.242
_diffrn_reflns_theta_max 26.487
_diffrn_reflns_theta_min 2.646
_exptl_absorpt_coefficient_mu 0.100
_exptl_absorpt_correction_type multi-scan
_exptl_absorpt_process_details 'Bruker AXScale'
_exptl_crystal_colour colourless
_exptl_crystal_density_diffrn 1.361
_exptl_crystal_density_method 'not measured'
_exptl_crystal_description Block
_exptl_crystal_F_000 576
_exptl_crystal_size_max 0.500
_exptl_crystal_size_mid 0.300
_exptl_crystal_size_min 0.150
_exptl_transmission_factor_max 0.7454
_exptl_transmission_factor_min 0.7197
_refine_diff_density_max 0.178
_refine_diff_density_min -0.252
_refine_diff_density_rms 0.048
_refine_ls_extinction_method none
_refine_ls_goodness_of_fit_ref 1.056
_refine_ls_hydrogen_treatment mixed
_refine_ls_matrix_type full
_refine_ls_number_parameters 181
_refine_ls_number_reflns 2699
_refine_ls_number_restraints 0
_refine_ls_restrained_S_all 1.056
_refine_ls_R_factor_all 0.0398
_refine_ls_R_factor_gt 0.0341
_refine_ls_shift/su_max 0.000
_refine_ls_shift/su_mean 0.000
_refine_ls_structure_factor_coef Fsqd
_refine_ls_weighting_details 'w=1/[\s^2^(Fo^2^)+(0.0413P)^2^+0.5688P] where P=(Fo^2^+2Fc^2^)/3'
_refine_ls_weighting_scheme calc
_refine_ls_wR_factor_gt 0.0835
_refine_ls_wR_factor_ref 0.0870
_reflns_Friedel_coverage 0.000
_reflns_number_gt 2375
_reflns_number_total 2699
_reflns_threshold_expression 'I > 2\s(I)'
_cod_data_source_file c7cc04429a2.cif
_cod_data_source_block ti7
_cod_database_code 7120417
_shelx_shelxl_version_number 2014/7
_shelx_space_group_comment
;
The symmetry employed for this shelxl refinement is uniquely defined
by the following loop, which should always be used as a source of
symmetry information in preference to the above space-group names.
They are only intended as comments.
;
_shelx_estimated_absorpt_t_min 0.952
_shelx_estimated_absorpt_t_max 0.985

loop_
_space_group_symop_operation_xyz
'x, y, z'
'-x+1/2, y+1/2, -z+1/2'
'-x, -y, -z'
'x-1/2, -y-1/2, z-1/2'

loop_
_atom_site_label
_atom_site_type_symbol
_atom_site_fract_x
_atom_site_fract_y
_atom_site_fract_z
_atom_site_U_iso_or_equiv
_atom_site_adp_type
_atom_site_occupancy
_atom_site_site_symmetry_order
_atom_site_calc_flag
_atom_site_refinement_flags_posn
_atom_site_refinement_flags_adp
N5 N -0.43696(19) 0.85879(7) 0.33899(5) 0.0131(2) Uani 1 1 d . .
H5 H -0.607(3) 0.8659(11) 0.3272(8) 0.026(4) Uiso 1 1 d . .
N6 N -0.36169(19) 0.83244(7) 0.41044(5) 0.0142(2) Uani 1 1 d . .
C11 C -0.1020(2) 0.84656(8) 0.41002(6) 0.0124(2) Uani 1 1 d . .
N4 N -0.00465(18) 0.87997(7) 0.34529(5) 0.0123(2) Uani 1 1 d . .
C12 C -0.2235(2) 0.88743(8) 0.30276(6) 0.0114(2) Uani 1 1 d . .
N7 N 0.06235(19) 0.83235(7) 0.46930(5) 0.0166(2) Uani 1 1 d . .
H7A H 0.2423 0.8277 0.4592 0.020 Uiso 1 1 d R U
H7B H -0.0022 0.7965 0.5050 0.020 Uiso 1 1 d R U
N8 N -0.23005(19) 0.92061(7) 0.23336(5) 0.0136(2) Uani 1 1 d . .
H8A H -0.3823 0.9055 0.2067 0.016 Uiso 1 1 d R U
H8B H -0.0770 0.9130 0.2053 0.016 Uiso 1 1 d R U
N3 N 1.0344(2) 0.59920(7) 0.16697(6) 0.0165(2) Uani 1 1 d . .
C2 C 1.1887(2) 0.57571(8) 0.22387(6) 0.0150(2) Uani 1 1 d . .
H2 H 1.3381 0.5352 0.2224 0.018 Uiso 1 1 calc R U
N1 N 1.09947(19) 0.61833(7) 0.28333(6) 0.0149(2) Uani 1 1 d . .
C5 C 0.8784(2) 0.67018(8) 0.26326(7) 0.0182(3) Uani 1 1 d . .
H5A H 0.7736 0.7071 0.2948 0.022 Uiso 1 1 calc R U
C4 C 0.8383(2) 0.65896(9) 0.19083(7) 0.0196(3) Uani 1 1 d . .
H4 H 0.7014 0.6868 0.1617 0.024 Uiso 1 1 calc R U
C8 C 1.0693(3) 0.56827(10) 0.09134(7) 0.0231(3) Uani 1 1 d . .
H8C H 1.2204 0.5251 0.0893 0.035 Uiso 1 1 calc R U
H8D H 1.1025 0.6230 0.0603 0.035 Uiso 1 1 calc R U
H8F H 0.9085 0.5360 0.0739 0.035 Uiso 1 1 calc R U
C6 C 1.2172(2) 0.61166(9) 0.35752(7) 0.0189(3) Uani 1 1 d . .
H6C H 1.2990 0.6726 0.3710 0.023 Uiso 1 1 calc R U
H6D H 1.3586 0.5634 0.3581 0.023 Uiso 1 1 calc R U
C7 C 1.0102(3) 0.58605(10) 0.41318(7) 0.0229(3) Uani 1 1 d . .
H7C H 0.8732 0.6349 0.4139 0.034 Uiso 1 1 calc R U
H7D H 1.0946 0.5811 0.4617 0.034 Uiso 1 1 calc R U
H7F H 0.9290 0.5257 0.3999 0.034 Uiso 1 1 calc R U
C10 C 0.0283(2) 0.85322(9) 0.05649(7) 0.0186(3) Uani 1 1 d . .
H10A H 0.0481 0.8125 0.0138 0.028 Uiso 1 1 calc R U
H10B H 0.0341 0.9191 0.0412 0.028 Uiso 1 1 calc R U
H10C H -0.1420 0.8403 0.0792 0.028 Uiso 1 1 calc R U
C9 C 0.2527(2) 0.83411(8) 0.11127(6) 0.0131(2) Uani 1 1 d . .
O1 O 0.26475(16) 0.88693(6) 0.16709(5) 0.0177(2) Uani 1 1 d . .
O2 O 0.40982(17) 0.76832(6) 0.09872(5) 0.0207(2) Uani 1 1 d . .

loop_
_atom_site_aniso_label
_atom_site_aniso_U_11
_atom_site_aniso_U_22
_atom_site_aniso_U_33
_atom_site_aniso_U_23
_atom_site_aniso_U_13
_atom_site_aniso_U_12
N5 0.0084(5) 0.0170(5) 0.0138(5) 0.0020(4) -0.0009(4) 0.0010(4)
N6 0.0104(5) 0.0180(5) 0.0143(5) 0.0028(4) -0.0002(4) 0.0003(4)
C11 0.0110(5) 0.0123(5) 0.0140(6) 0.0000(4) 0.0008(4) 0.0002(4)
N4 0.0099(4) 0.0150(5) 0.0121(5) 0.0001(4) -0.0001(4) -0.0003(4)
C12 0.0106(5) 0.0093(5) 0.0142(6) -0.0020(4) 0.0005(4) 0.0004(4)
N7 0.0108(5) 0.0259(6) 0.0132(5) 0.0049(4) 0.0000(4) -0.0011(4)
N8 0.0105(5) 0.0184(5) 0.0117(5) 0.0014(4) -0.0010(4) 0.0001(4)
N3 0.0170(5) 0.0144(5) 0.0182(5) 0.0030(4) -0.0004(4) -0.0016(4)
C2 0.0128(5) 0.0126(5) 0.0196(6) 0.0020(5) 0.0003(4) -0.0004(4)
N1 0.0124(5) 0.0123(5) 0.0201(5) -0.0003(4) -0.0005(4) -0.0009(4)
C5 0.0144(6) 0.0121(6) 0.0282(7) 0.0004(5) 0.0014(5) 0.0012(4)
C4 0.0149(6) 0.0145(6) 0.0294(7) 0.0054(5) -0.0021(5) 0.0002(5)
C8 0.0286(7) 0.0236(7) 0.0170(6) 0.0031(5) 0.0002(5) -0.0029(5)
C6 0.0178(6) 0.0185(6) 0.0201(6) -0.0027(5) -0.0041(5) -0.0016(5)
C7 0.0242(7) 0.0249(7) 0.0195(7) -0.0024(5) 0.0003(5) -0.0024(5)
C10 0.0161(6) 0.0226(6) 0.0170(6) -0.0012(5) -0.0029(5) 0.0013(5)
C9 0.0103(5) 0.0159(6) 0.0133(6) 0.0012(4) 0.0014(4) -0.0031(4)
O1 0.0135(4) 0.0224(5) 0.0173(4) -0.0057(4) -0.0004(3) -0.0003(3)
O2 0.0186(4) 0.0242(5) 0.0193(5) -0.0042(4) -0.0014(3) 0.0070(4)

loop_
_atom_type_symbol
_atom_type_description
_atom_type_scat_dispersion_real
_atom_type_scat_dispersion_imag
_atom_type_scat_source
C C 0.0033 0.0016 'International Tables Vol C Tables 4.2.6.8 and 6.1.1.4'
H H 0.0000 0.0000 'International Tables Vol C Tables 4.2.6.8 and 6.1.1.4'
N N 0.0061 0.0033 'International Tables Vol C Tables 4.2.6.8 and 6.1.1.4'
O O 0.0106 0.0060 'International Tables Vol C Tables 4.2.6.8 and 6.1.1.4'

loop_
_geom_angle_atom_site_label_1
_geom_angle_atom_site_label_2
_geom_angle_atom_site_label_3
_geom_angle
C12 N5 N6 109.72(9)
C12 N5 H5 128.9(10)
N6 N5 H5 119.9(10)
C11 N6 N5 101.66(9)
N6 C11 N7 123.80(11)
N6 C11 N4 115.33(10)
N7 C11 N4 120.84(10)
C12 N4 C11 102.85(9)
N5 C12 N4 110.42(10)
N5 C12 N8 124.46(10)
N4 C12 N8 125.11(10)
C11 N7 H7A 115.5
C11 N7 H7B 116.1
H7A N7 H7B 118.3
C12 N8 H8A 114.6
C12 N8 H8B 117.9
H8A N8 H8B 111.5
C2 N3 C4 108.56(10)
C2 N3 C8 125.72(11)
C4 N3 C8 125.71(11)
N3 C2 N1 108.84(10)
N3 C2 H2 125.6
N1 C2 H2 125.6
C2 N1 C5 108.11(10)
C2 N1 C6 125.92(10)
C5 N1 C6 125.97(10)
C4 C5 N1 107.60(11)
C4 C5 H5A 126.2
N1 C5 H5A 126.2
C5 C4 N3 106.87(11)
C5 C4 H4 126.6
N3 C4 H4 126.6
N3 C8 H8C 109.5
N3 C8 H8D 109.5
H8C C8 H8D 109.5
N3 C8 H8F 109.5
H8C C8 H8F 109.5
H8D C8 H8F 109.5
N1 C6 C7 111.33(10)
N1 C6 H6C 109.4
C7 C6 H6C 109.4
N1 C6 H6D 109.4
C7 C6 H6D 109.4
H6C C6 H6D 108.0
C6 C7 H7C 109.5
C6 C7 H7D 109.5
H7C C7 H7D 109.5
C6 C7 H7F 109.5
H7C C7 H7F 109.5
H7D C7 H7F 109.5
C9 C10 H10A 109.5
C9 C10 H10B 109.5
H10A C10 H10B 109.5
C9 C10 H10C 109.5
H10A C10 H10C 109.5
H10B C10 H10C 109.5
O2 C9 O1 124.85(11)
O2 C9 C10 118.58(10)
O1 C9 C10 116.57(10)

loop_
_geom_bond_atom_site_label_1
_geom_bond_atom_site_label_2
_geom_bond_distance
N5 C12 1.3402(15)
N5 N6 1.4052(14)
N5 H5 0.886(16)
N6 C11 1.3256(15)
C11 N7 1.3669(15)
C11 N4 1.3770(15)
N4 C12 1.3418(15)
C12 N8 1.3551(15)
N7 H7A 0.9325
N7 H7B 0.8958
N8 H8A 0.9263
N8 H8B 0.9427
N3 C2 1.3298(16)
N3 C4 1.3827(17)
N3 C8 1.4669(16)
C2 N1 1.3328(16)
C2 H2 0.9500
N1 C5 1.3808(16)
N1 C6 1.4738(16)
C5 C4 1.3466(19)
C5 H5A 0.9500
C4 H4 0.9500
C8 H8C 0.9800
C8 H8D 0.9800
C8 H8F 0.9800
C6 C7 1.5191(18)
C6 H6C 0.9900
C6 H6D 0.9900
C7 H7C 0.9800
C7 H7D 0.9800
C7 H7F 0.9800
C10 C9 1.5211(16)
C10 H10A 0.9800
C10 H10B 0.9800
C10 H10C 0.9800
C9 O2 1.2513(15)
C9 O1 1.2689(14)

loop_
_geom_hbond_atom_site_label_D
_geom_hbond_atom_site_label_H
_geom_hbond_atom_site_label_A
_geom_hbond_distance_DH
_geom_hbond_distance_HA
_geom_hbond_distance_DA
_geom_hbond_angle_DHA
_geom_hbond_site_symmetry_A
N5 H5 N4 0.886(16) 2.051(16) 2.8847(14) 156.6(14) 1_455
N7 H7A N6 0.93 2.21 3.1205(14) 166.3 1_655
N7 H7B O2 0.90 2.01 2.8869(13) 167.6 4_576
N8 H8A O1 0.93 1.93 2.8405(13) 168.4 1_455
N8 H8B O1 0.94 1.91 2.8392(13) 167.8 .
C2 H2 N4 0.95 2.68 3.4626(16) 140.5 2_645
C2 H2 N8 0.95 2.68 3.5855(16) 160.6 2_645
C5 H5A N5 0.95 2.55 3.4281(16) 154.6 1_655
C4 H4 O2 0.95 2.18 3.1282(15) 172.5 .
C6 H6D O1 0.99 2.63 3.2316(16) 119.6 2_645
C10 H10C O2 0.98 2.51 3.4490(16) 159.3 1_455
